data_7052818
loop_
_publ_author_name
'McConnell, Anna J.'
'Serpell, Christopher J.'
'Beer, Paul D.'

_publ_section_title
;
 Extending the family of heteroditopic calix[4]diquinone receptors for
 cooperative AND ion-pair recognition
;
_journal_issue 1
_journal_name_full 'New Journal of Chemistry'
_journal_page_first 102
_journal_paper_doi 10.1039/c1nj20708c
_journal_volume 36
_journal_year 2012
_chemical_formula_moiety 'C44 H40 N2 O10, 0.96(C H Cl3), 0.54(C2 H3 N)'
_chemical_formula_sum 'C46.04 H42.59 Cl2.87 N2.54 O10'
_chemical_formula_weight 893.34
_space_group_IT_number 2
_symmetry_cell_setting triclinic
_symmetry_space_group_name_Hall '-P 1'
_symmetry_space_group_name_H-M 'P -1'
_atom_sites_solution_hydrogens geom
_atom_sites_solution_primary direct
_audit_creation_date 09-04-29
_audit_creation_method CRYSTALS_ver_12.86
_cell_angle_alpha 76.3517(14)
_cell_angle_beta 82.0783(15)
_cell_angle_gamma 81.4218(14)
_cell_formula_units_Z 2
_cell_length_a 11.5030(3)
_cell_length_b 13.4039(4)
_cell_length_c 14.5562(5)
_cell_measurement_reflns_used 8736
_cell_measurement_temperature 150
_cell_measurement_theta_max 27
_cell_measurement_theta_min 5
_cell_volume 2144.24(11)
_computing_cell_refinement 'DENZO/SCALEPACK (Otwinowski & Minor, 1997)'
_computing_data_collection 'COLLECT (Nonius, 1997-2001).'
_computing_data_reduction 'DENZO/SCALEPACK (Otwinowski & Minor, 1997)'
_computing_molecular_graphics 'CRYSTALMAKER (CrystalMaker, 2005)'
_computing_publication_material 'CRYSTALS (Betteridge et al., 2003)'
_computing_structure_refinement 'CRYSTALS (Betteridge et al., 2003)'
_computing_structure_solution 'SIR92 (Altomare et al., 1994)'
_diffrn_ambient_temperature 150
_diffrn_measured_fraction_theta_full 0.988
_diffrn_measured_fraction_theta_max 0.986
_diffrn_measurement_device 'Nonius KappaCCD'
_diffrn_measurement_device_type Area
_diffrn_measurement_method \w
_diffrn_radiation_monochromator graphite
_diffrn_radiation_type 'Mo K\a'
_diffrn_radiation_wavelength 0.71073
_diffrn_reflns_av_R_equivalents 0.075
_diffrn_reflns_limit_h_max 14
_diffrn_reflns_limit_h_min -13
_diffrn_reflns_limit_k_max 17
_diffrn_reflns_limit_k_min -17
_diffrn_reflns_limit_l_max 16
_diffrn_reflns_limit_l_min -18
_diffrn_reflns_number 30051
_diffrn_reflns_theta_full 25.010
_diffrn_reflns_theta_max 27.484
_diffrn_reflns_theta_min 5.163
_diffrn_standards_number 0
_exptl_absorpt_coefficient_mu 0.268
_exptl_absorpt_correction_T_max 0.97
_exptl_absorpt_correction_T_min 0.85
_exptl_absorpt_correction_type multi-scan
_exptl_absorpt_process_details 'DENZO/SCALEPACK (Otwinowski & Minor, 1997)'
_exptl_crystal_colour yellow
_exptl_crystal_density_diffrn 1.384
_exptl_crystal_density_method 'not measured'
_exptl_crystal_description block
_exptl_crystal_F_000 930.900
_exptl_crystal_size_max 0.24
_exptl_crystal_size_mid 0.12
_exptl_crystal_size_min 0.10
_refine_diff_density_max 0.60
_refine_diff_density_min -0.60
_refine_ls_extinction_method None
_refine_ls_goodness_of_fit_ref 1.0028
_refine_ls_hydrogen_treatment constr
_refine_ls_matrix_type full
_refine_ls_number_parameters 604
_refine_ls_number_reflns 9699
_refine_ls_number_restraints 73
_refine_ls_R_factor_all 0.1077
_refine_ls_R_factor_gt 0.0656
_refine_ls_shift/su_max 0.000240
_refine_ls_structure_factor_coef Fsqd
_refine_ls_weighting_details
;
Method= Modified Sheldrick
w=1/[\s^2^(F^2^) + ( 0.06P)^2^ + 1.54P]
,where P=(max(Fo^2^,0) + 2Fc^2^)/3
;
_refine_ls_weighting_scheme calc
_refine_ls_wR_factor_all 0.1747
_refine_ls_wR_factor_gt 0.1499
_refine_ls_wR_factor_ref 0.1747
_reflns_limit_h_max 14
_reflns_limit_h_min -14
_reflns_limit_k_max 17
_reflns_limit_k_min -16
_reflns_limit_l_max 18
_reflns_limit_l_min 0
_reflns_number_gt 6290
_reflns_number_total 9701
_reflns_threshold_expression I>2.0\s(I)
_oxford_diffrn_Wilson_B_factor 3.42
_oxford_diffrn_Wilson_scale 4.85
_oxford_refine_ls_r_factor_ref 0.1077
_oxford_refine_ls_scale 0.4634(8)
_oxford_reflns_number_all 9699
_oxford_reflns_threshold_expression_ref I>-3.0\s(I)
_oxford_structure_analysis_title 014CJS09
_cod_data_source_file c1nj20708c.txt
_cod_data_source_block 3
_cod_depositor_comments
;
The following automatic conversions were performed:

'_symmetry_cell_setting' value 'Triclinic' changed to 'triclinic'
according to /home/saulius/struct/CIF-dictionaries/cif_core.dic
dictionary named 'cif_core.dic' version 2.4.1 from 2010-06-29.

Automatic conversion script
Id: cif_fix_values 1715 2011-07-08 13:25:40Z adriana 
;
_cod_original_sg_symbol_H-M 'P -1 '
_cod_database_code 7052818

loop_
_symmetry_equiv_pos_as_xyz
x,y,z
-x,-y,-z

loop_
_atom_site_label
_atom_site_type_symbol
_atom_site_fract_x
_atom_site_fract_y
_atom_site_fract_z
_atom_site_U_iso_or_equiv
_atom_site_occupancy
_atom_site_adp_type
_atom_site_refinement_flags_posn
_atom_site_refinement_flags_adp
_atom_site_disorder_group
C1 C 0.7271(7) 0.7541(6) 0.7148(5) 0.0436 0.4570 Uani D . 1
Cl2 Cl 0.7667(4) 0.6732(3) 0.6337(3) 0.0509 0.4570 Uani D . 1
Cl3 Cl 0.64027(15) 0.86831(13) 0.66345(11) 0.0520 0.4570 Uani D . 1
Cl4 Cl 0.64914(18) 0.69143(14) 0.82029(12) 0.0536 0.4570 Uani D . 1
O5 O 0.75050(16) 0.36875(13) 0.04836(12) 0.0392 1.0000 Uani . . .
C6 C 0.8116(2) 0.39275(19) 0.11505(18) 0.0381 1.0000 Uani . . .
C7 C 0.7480(2) 0.43090(19) 0.19057(18) 0.0380 1.0000 Uani . . .
C8 C 0.8115(3) 0.4529(2) 0.2571(2) 0.0426 1.0000 Uani . . .
C9 C 0.9339(3) 0.4374(2) 0.2476(2) 0.0462 1.0000 Uani . . .
C10 C 0.9949(2) 0.3972(2) 0.1733(2) 0.0434 1.0000 Uani . . .
C11 C 0.9350(2) 0.3728(2) 0.10611(19) 0.0392 1.0000 Uani . . .
C12 C 0.9999(3) 0.3179(2) 0.0308(2) 0.0442 1.0000 Uani . . .
C13 C 0.9786(2) 0.2057(2) 0.05867(18) 0.0397 1.0000 Uani . . .
C14 C 1.0352(2) 0.1400(2) 0.14239(18) 0.0407 1.0000 Uani . . .
O15 O 1.11917(17) 0.16687(16) 0.16991(14) 0.0498 1.0000 Uani . . .
C16 C 0.9886(2) 0.0407(2) 0.19095(18) 0.0393 1.0000 Uani . . .
C17 C 0.9189(2) 0.0014(2) 0.14602(18) 0.0411 1.0000 Uani . . .
C18 C 0.8836(2) 0.0564(2) 0.05192(18) 0.0397 1.0000 Uani . . .
C19 C 0.9087(2) 0.1636(2) 0.01562(18) 0.0416 1.0000 Uani . . .
O20 O 0.83063(17) 0.01442(15) 0.00605(13) 0.0463 1.0000 Uani . . .
C21 C 1.0227(2) -0.0085(2) 0.28967(19) 0.0427 1.0000 Uani . . .
C22 C 0.9597(2) 0.0547(2) 0.35931(18) 0.0389 1.0000 Uani . . .
C23 C 0.8383(2) 0.0553(2) 0.38613(17) 0.0380 1.0000 Uani . . .
O24 O 0.77797(16) -0.00802(13) 0.35126(12) 0.0397 1.0000 Uani . . .
C25 C 0.7777(3) -0.1090(2) 0.41243(19) 0.0445 1.0000 Uani . . .
C26 C 0.7111(3) -0.1732(2) 0.37343(19) 0.0453 1.0000 Uani . . .
O27 O 0.76587(17) -0.18588(14) 0.28194(13) 0.0442 1.0000 Uani . . .
C28 C 0.7272(3) -0.2701(2) 0.2546(2) 0.0475 1.0000 Uani . . .
C29 C 0.7821(3) -0.2730(2) 0.15452(19) 0.0451 1.0000 Uani . . .
N30 N 0.7197(2) -0.19897(17) 0.08181(15) 0.0420 1.0000 Uani . . .
C31 C 0.6278(3) -0.2249(2) 0.0476(2) 0.0469 1.0000 Uani . . .
O32 O 0.5943(2) -0.31065(17) 0.07646(18) 0.0691 1.0000 Uani . . .
C33 C 0.5687(3) -0.1460(2) -0.02864(19) 0.0420 1.0000 Uani . . .
C34 C 0.6202(3) -0.0593(2) -0.07991(19) 0.0430 1.0000 Uani . . .
C35 C 0.5643(3) 0.0089(2) -0.15369(19) 0.0441 1.0000 Uani . . .
C36 C 0.6181(3) 0.1019(2) -0.21298(19) 0.0461 1.0000 Uani . . .
O37 O 0.5803(2) 0.14780(18) -0.28940(15) 0.0632 1.0000 Uani . . .
N38 N 0.7082(2) 0.13286(18) -0.18201(16) 0.0467 1.0000 Uani . . .
C39 C 0.7648(3) 0.2217(2) -0.2374(2) 0.0502 1.0000 Uani . . .
C40 C 0.7038(3) 0.3239(2) -0.2194(2) 0.0510 1.0000 Uani . . .
O41 O 0.73852(18) 0.33727(15) -0.13264(13) 0.0490 1.0000 Uani . . .
C42 C 0.6686(3) 0.4210(2) -0.1000(2) 0.0480 1.0000 Uani . . .
C43 C 0.7316(3) 0.4547(2) -0.03119(19) 0.0437 1.0000 Uani . . .
C44 C 0.4585(3) -0.0118(3) -0.1764(2) 0.0506 1.0000 Uani . . .
C45 C 0.4079(3) -0.0989(3) -0.1264(2) 0.0517 1.0000 Uani . . .
C46 C 0.4620(3) -0.1654(2) -0.0521(2) 0.0499 1.0000 Uani . . .
C47 C 0.7761(2) 0.1188(2) 0.44403(18) 0.0392 1.0000 Uani . . .
C48 C 0.8391(3) 0.1821(2) 0.47661(19) 0.0451 1.0000 Uani . . .
C49 C 0.9596(3) 0.1818(2) 0.4527(2) 0.0489 1.0000 Uani . . .
C50 C 1.0192(3) 0.1187(2) 0.3943(2) 0.0463 1.0000 Uani . . .
C51 C 0.6432(2) 0.1246(2) 0.4677(2) 0.0431 1.0000 Uani . . .
C52 C 0.5859(2) 0.2341(2) 0.43801(18) 0.0395 1.0000 Uani . . .
C53 C 0.6031(2) 0.2823(2) 0.33393(18) 0.0366 1.0000 Uani . . .
O54 O 0.64357(18) 0.23042(15) 0.27625(13) 0.0468 1.0000 Uani . . .
C55 C 0.5678(2) 0.3966(2) 0.30306(18) 0.0385 1.0000 Uani . . .
C56 C 0.6142(2) 0.4447(2) 0.20267(18) 0.0398 1.0000 Uani . . .
C57 C 0.5019(2) 0.4471(2) 0.36425(19) 0.0423 1.0000 Uani . . .
C58 C 0.4670(2) 0.3949(2) 0.46353(19) 0.0418 1.0000 Uani . . .
C59 C 0.5238(2) 0.2897(2) 0.49721(19) 0.0423 1.0000 Uani . . .
O60 O 0.39336(18) 0.43798(16) 0.51558(15) 0.0517 1.0000 Uani . . .
C60 C 0.9884(2) 0.5518(2) 0.4976(2) 0.0885 0.5000 Uani D U .
Cl61 Cl 0.9136(3) 0.4413(2) 0.5110(2) 0.1124 0.5000 Uani D U .
Cl62 Cl 0.9648(2) 0.63693(16) 0.38964(15) 0.0834 0.5000 Uani D U .
Cl63 Cl 1.1410(2) 0.5139(2) 0.50342(17) 0.0874 0.5000 Uani D U .
C70 C 0.6593(9) 0.7570(11) 0.7555(10) 0.1255 0.5430 Uani D U 2
C71 C 0.7270(7) 0.7068(8) 0.6857(7) 0.0787 0.5430 Uani D U 2
N72 N 0.7822(16) 0.6604(14) 0.6375(12) 0.1068 0.5430 Uani . U 2
H11 H 0.7992 0.7724 0.7306 0.0547 0.4570 Uiso R . 1
H81 H 0.7695 0.4785 0.3099 0.0534 1.0000 Uiso R . .
H91 H 0.9753 0.4548 0.2932 0.0570 1.0000 Uiso R . .
H101 H 1.0767 0.3856 0.1683 0.0508 1.0000 Uiso R . .
H121 H 1.0841 0.3215 0.0267 0.0525 1.0000 Uiso R . .
H122 H 0.9704 0.3486 -0.0324 0.0529 1.0000 Uiso R . .
H171 H 0.8900 -0.0628 0.1736 0.0493 1.0000 Uiso R . .
H191 H 0.8741 0.2035 -0.0393 0.0496 1.0000 Uiso R . .
H212 H 1.1080 -0.0111 0.2863 0.0488 1.0000 Uiso R . .
H211 H 0.9992 -0.0782 0.3082 0.0492 1.0000 Uiso R . .
H251 H 0.8600 -0.1416 0.4148 0.0533 1.0000 Uiso R . .
H252 H 0.7400 -0.1020 0.4754 0.0540 1.0000 Uiso R . .
H261 H 0.7122 -0.2414 0.4169 0.0536 1.0000 Uiso R . .
H262 H 0.6284 -0.1421 0.3693 0.0541 1.0000 Uiso R . .
H281 H 0.7555 -0.3358 0.2964 0.0571 1.0000 Uiso R . .
H282 H 0.6409 -0.2626 0.2568 0.0570 1.0000 Uiso R . .
H292 H 0.8631 -0.2586 0.1492 0.0537 1.0000 Uiso R . .
H291 H 0.7803 -0.3421 0.1448 0.0541 1.0000 Uiso R . .
H341 H 0.6936 -0.0477 -0.0661 0.0517 1.0000 Uiso R . .
H391 H 0.8466 0.2136 -0.2249 0.0581 1.0000 Uiso R . .
H392 H 0.7615 0.2222 -0.3038 0.0586 1.0000 Uiso R . .
H401 H 0.7274 0.3805 -0.2699 0.0597 1.0000 Uiso R . .
H402 H 0.6180 0.3234 -0.2118 0.0598 1.0000 Uiso R . .
H421 H 0.6583 0.4810 -0.1539 0.0580 1.0000 Uiso R . .
H422 H 0.5902 0.4010 -0.0695 0.0576 1.0000 Uiso R . .
H432 H 0.8099 0.4734 -0.0620 0.0503 1.0000 Uiso R . .
H431 H 0.6839 0.5135 -0.0086 0.0505 1.0000 Uiso R . .
H441 H 0.4223 0.0337 -0.2247 0.0610 1.0000 Uiso R . .
H451 H 0.3362 -0.1131 -0.1446 0.0634 1.0000 Uiso R . .
H461 H 0.4284 -0.2242 -0.0174 0.0613 1.0000 Uiso R . .
H481 H 0.7985 0.2265 0.5148 0.0530 1.0000 Uiso R . .
H491 H 1.0004 0.2249 0.4758 0.0609 1.0000 Uiso R . .
H501 H 1.1016 0.1197 0.3786 0.0550 1.0000 Uiso R . .
H511 H 0.6232 0.0991 0.5358 0.0498 1.0000 Uiso R . .
H512 H 0.6119 0.0810 0.4324 0.0500 1.0000 Uiso R . .
H562 H 0.5859 0.5181 0.1894 0.0466 1.0000 Uiso R . .
H561 H 0.5856 0.4115 0.1572 0.0465 1.0000 Uiso R . .
H571 H 0.4775 0.5173 0.3449 0.0506 1.0000 Uiso R . .
H591 H 0.5134 0.2602 0.5628 0.0496 1.0000 Uiso R . .
H381 H 0.7327 0.1013 -0.1291 0.0546 1.0000 Uiso R . .
H301 H 0.7411 -0.1360 0.0613 0.0511 1.0000 Uiso R . .
H701 H 0.6353 0.8268 0.7259 0.1671 0.5430 Uiso R . 2
H702 H 0.7051 0.7554 0.8055 0.1671 0.5430 Uiso R . 2
H703 H 0.5915 0.7228 0.7806 0.1671 0.5430 Uiso R . 2
H601 H 0.9583 0.5860 0.5477 0.1066 0.5000 Uiso R . .

loop_
_atom_site_aniso_label
_atom_site_aniso_U_11
_atom_site_aniso_U_22
_atom_site_aniso_U_33
_atom_site_aniso_U_23
_atom_site_aniso_U_13
_atom_site_aniso_U_12
C1 0.045(4) 0.047(4) 0.041(3) -0.009(3) -0.007(3) -0.009(3)
Cl2 0.0494(14) 0.0549(12) 0.0531(14) -0.0249(11) -0.0031(10) -0.0026(10)
Cl3 0.0546(9) 0.0504(9) 0.0459(8) -0.0071(7) -0.0032(7) 0.0022(7)
Cl4 0.0664(11) 0.0491(9) 0.0436(9) -0.0073(7) 0.0027(8) -0.0142(8)
O5 0.0475(11) 0.0385(10) 0.0305(9) -0.0001(7) -0.0094(8) -0.0088(8)
C6 0.0489(15) 0.0306(13) 0.0348(13) -0.0003(10) -0.0102(11) -0.0108(11)
C7 0.0453(15) 0.0313(13) 0.0361(13) -0.0022(10) -0.0072(11) -0.0056(11)
C8 0.0493(16) 0.0368(14) 0.0428(15) -0.0084(11) -0.0091(12) -0.0053(12)
C9 0.0526(17) 0.0390(15) 0.0506(16) -0.0091(12) -0.0150(13) -0.0093(13)
C10 0.0398(15) 0.0410(15) 0.0489(16) -0.0040(12) -0.0070(12) -0.0108(12)
C11 0.0405(14) 0.0352(13) 0.0394(14) -0.0016(11) -0.0026(11) -0.0090(11)
C12 0.0419(15) 0.0458(15) 0.0430(15) -0.0050(12) -0.0040(12) -0.0073(12)
C13 0.0373(14) 0.0436(15) 0.0363(13) -0.0068(11) -0.0013(11) -0.0040(11)
C14 0.0382(14) 0.0464(15) 0.0367(13) -0.0101(11) -0.0046(11) -0.0008(12)
O15 0.0423(11) 0.0555(12) 0.0526(12) -0.0083(9) -0.0136(9) -0.0073(9)
C16 0.0378(14) 0.0435(15) 0.0345(13) -0.0083(11) -0.0040(11) 0.0011(11)
C17 0.0434(15) 0.0420(15) 0.0362(13) -0.0062(11) -0.0045(11) -0.0035(12)
C18 0.0404(14) 0.0446(15) 0.0342(13) -0.0094(11) -0.0040(11) -0.0040(12)
C19 0.0429(15) 0.0472(15) 0.0321(13) -0.0041(11) -0.0060(11) -0.0025(12)
O20 0.0496(12) 0.0503(11) 0.0406(10) -0.0102(9) -0.0105(9) -0.0059(9)
C21 0.0417(15) 0.0446(15) 0.0392(14) -0.0060(12) -0.0079(11) 0.0015(12)
C22 0.0424(15) 0.0390(14) 0.0340(13) -0.0042(11) -0.0124(11) 0.0009(11)
C23 0.0485(15) 0.0339(13) 0.0299(12) 0.0005(10) -0.0127(11) -0.0040(11)
O24 0.0494(11) 0.0343(9) 0.0353(9) -0.0033(7) -0.0124(8) -0.0047(8)
C25 0.0590(18) 0.0369(14) 0.0359(14) -0.0028(11) -0.0098(12) -0.0041(13)
C26 0.0531(17) 0.0423(15) 0.0383(14) -0.0020(12) -0.0058(12) -0.0087(13)
O27 0.0560(12) 0.0400(10) 0.0380(10) -0.0067(8) -0.0044(8) -0.0135(9)
C28 0.0659(19) 0.0361(14) 0.0406(15) -0.0030(11) -0.0100(13) -0.0114(13)
C29 0.0567(18) 0.0374(14) 0.0405(15) -0.0043(11) -0.0143(13) -0.0022(12)
N30 0.0531(14) 0.0355(12) 0.0377(12) -0.0031(9) -0.0144(10) -0.0056(10)
C31 0.0530(17) 0.0450(16) 0.0443(15) -0.0076(12) -0.0107(13) -0.0095(13)
O32 0.0812(17) 0.0478(13) 0.0808(17) 0.0052(12) -0.0329(13) -0.0242(12)
C33 0.0459(15) 0.0424(15) 0.0399(14) -0.0127(12) -0.0103(12) -0.0010(12)
C34 0.0488(16) 0.0447(15) 0.0369(14) -0.0108(12) -0.0120(12) -0.0003(12)
C35 0.0508(16) 0.0480(16) 0.0337(13) -0.0123(12) -0.0113(12) 0.0048(13)
C36 0.0529(17) 0.0512(17) 0.0315(13) -0.0087(12) -0.0099(12) 0.0066(13)
O37 0.0764(16) 0.0691(15) 0.0400(11) 0.0025(10) -0.0240(11) -0.0024(12)
N38 0.0642(16) 0.0441(13) 0.0296(11) -0.0019(10) -0.0129(11) -0.0026(11)
C39 0.066(2) 0.0493(17) 0.0324(14) -0.0054(12) -0.0061(13) -0.0033(14)
C40 0.068(2) 0.0481(16) 0.0342(14) -0.0018(12) -0.0159(13) -0.0017(14)
O41 0.0602(13) 0.0472(11) 0.0381(10) -0.0086(8) -0.0160(9) 0.0065(9)
C42 0.0561(18) 0.0478(16) 0.0383(14) -0.0043(12) -0.0155(13) 0.0011(13)
C43 0.0521(16) 0.0381(14) 0.0367(14) 0.0020(11) -0.0095(12) -0.0045(12)
C44 0.0510(17) 0.0612(19) 0.0400(15) -0.0149(14) -0.0151(13) 0.0071(14)
C45 0.0432(16) 0.069(2) 0.0482(17) -0.0229(15) -0.0124(13) 0.0011(14)
C46 0.0496(17) 0.0531(18) 0.0502(17) -0.0163(14) -0.0075(13) -0.0066(14)
C47 0.0480(15) 0.0354(13) 0.0310(13) -0.0020(10) -0.0088(11) 0.0006(11)
C48 0.0548(18) 0.0447(16) 0.0363(14) -0.0094(12) -0.0128(12) 0.0009(13)
C49 0.0525(18) 0.0523(17) 0.0467(16) -0.0130(13) -0.0195(13) -0.0053(14)
C50 0.0422(15) 0.0552(17) 0.0420(15) -0.0095(13) -0.0134(12) -0.0010(13)
C51 0.0482(16) 0.0386(14) 0.0380(14) -0.0009(11) -0.0028(12) -0.0049(12)
C52 0.0387(14) 0.0411(14) 0.0361(13) -0.0026(11) -0.0031(11) -0.0068(11)
C53 0.0396(14) 0.0369(13) 0.0339(13) -0.0061(11) -0.0069(11) -0.0064(11)
O54 0.0617(13) 0.0417(11) 0.0379(10) -0.0100(8) -0.0094(9) -0.0033(9)
C55 0.0378(14) 0.0402(14) 0.0371(13) -0.0054(11) -0.0080(11) -0.0047(11)
C56 0.0440(15) 0.0374(14) 0.0353(13) -0.0031(11) -0.0080(11) -0.0007(11)
C57 0.0462(15) 0.0374(14) 0.0410(14) -0.0049(11) -0.0072(12) -0.0014(12)
C58 0.0387(14) 0.0468(15) 0.0416(14) -0.0126(12) -0.0036(12) -0.0068(12)
C59 0.0452(15) 0.0477(16) 0.0322(13) -0.0041(11) -0.0023(11) -0.0085(12)
O60 0.0472(12) 0.0547(12) 0.0518(12) -0.0156(10) 0.0024(9) -0.0028(9)
C60 0.0839(19) 0.091(2) 0.089(2) -0.0248(19) -0.026(2) 0.0173(19)
Cl61 0.107(2) 0.0991(18) 0.119(2) -0.0150(15) 0.0048(18) -0.0041(15)
Cl62 0.0997(14) 0.0739(12) 0.0830(12) -0.0285(10) -0.0389(11) 0.0140(10)
Cl63 0.0817(14) 0.1089(17) 0.0764(13) -0.0446(12) -0.0317(11) 0.0332(12)
C70 0.058(5) 0.189(11) 0.179(10) -0.140(9) -0.007(6) -0.019(6)
C71 0.062(5) 0.093(6) 0.102(6) -0.055(5) -0.007(4) -0.021(4)
N72 0.083(9) 0.146(11) 0.117(9) -0.085(8) -0.010(6) -0.007(7)

loop_
_atom_type_symbol
_atom_type_scat_dispersion_real
_atom_type_scat_dispersion_imag
_atom_type_scat_Cromer_Mann_a1
_atom_type_scat_Cromer_Mann_b1
_atom_type_scat_Cromer_Mann_a2
_atom_type_scat_Cromer_Mann_b2
_atom_type_scat_Cromer_Mann_a3
_atom_type_scat_Cromer_Mann_b3
_atom_type_scat_Cromer_Mann_a4
_atom_type_scat_Cromer_Mann_b4
_atom_type_scat_Cromer_Mann_c
_atom_type_scat_source
C 0.0033 0.0016 2.3100 20.8439 1.0200 10.2075 1.5886 0.5687 0.8650 51.6512 0.2156 'International Tables Vol C 4.2.6.8 and 6.1.1.4'
H 0.0000 0.0000 0.4930 10.5109 0.3229 26.1257 0.1402 3.1424 0.0408 57.7998 0.0030 'International Tables Vol C 4.2.6.8 and 6.1.1.4'
O 0.0106 0.0060 3.0485 13.2771 2.2868 5.7011 1.5463 0.3239 0.8670 32.9089 0.2508 'International Tables Vol C 4.2.6.8 and 6.1.1.4'
N 0.0061 0.0033 12.2126 0.0057 3.1322 9.8933 2.0125 28.9975 1.1663 0.5826 -11.5290 'International Tables Vol C 4.2.6.8 and 6.1.1.4'
Cl 0.1484 0.1585 11.4604 0.0104 7.1964 1.1662 6.2556 18.5194 1.6455 47.7784 -9.5574 'International Tables Vol C 4.2.6.8 and 6.1.1.4'

loop_
_geom_angle_atom_site_label_1
_geom_angle_site_symmetry_1
_geom_angle_atom_site_label_2
_geom_angle_atom_site_label_3
_geom_angle_site_symmetry_3
_geom_angle
_geom_angle_publ_flag
Cl2 . C1 Cl3 . 110.5(4) yes
Cl2 . C1 Cl4 . 111.6(4) yes
Cl3 . C1 Cl4 . 109.4(5) yes
Cl2 . C1 H11 . 108.0 no
Cl3 . C1 H11 . 108.8 no
Cl4 . C1 H11 . 108.5 no
C6 . O5 C43 . 112.24(19) yes
O5 . C6 C7 . 119.2(2) yes
O5 . C6 C11 . 118.6(2) yes
C7 . C6 C11 . 122.2(2) yes
C6 . C7 C8 . 117.9(2) yes
C6 . C7 C56 . 121.3(2) yes
C8 . C7 C56 . 120.7(2) yes
C7 . C8 C9 . 120.7(3) yes
C7 . C8 H81 . 119.2 no
C9 . C8 H81 . 120.0 no
C8 . C9 C10 . 120.3(3) yes
C8 . C9 H91 . 119.0 no
C10 . C9 H91 . 120.7 no
C9 . C10 C11 . 120.9(3) yes
C9 . C10 H101 . 119.6 no
C11 . C10 H101 . 119.5 no
C6 . C11 C10 . 117.9(3) yes
C6 . C11 C12 . 120.6(2) yes
C10 . C11 C12 . 121.2(2) yes
C11 . C12 C13 . 108.8(2) yes
C11 . C12 H121 . 109.8 no
C13 . C12 H121 . 108.8 no
C11 . C12 H122 . 111.2 no
C13 . C12 H122 . 108.2 no
H121 . C12 H122 . 110.1 no
C12 . C13 C14 . 117.0(2) yes
C12 . C13 C19 . 124.1(2) yes
C14 . C13 C19 . 118.7(2) yes
C13 . C14 O15 . 120.4(2) yes
C13 . C14 C16 . 118.7(2) yes
O15 . C14 C16 . 120.8(2) yes
C14 . C16 C17 . 118.8(2) yes
C14 . C16 C21 . 117.2(2) yes
C17 . C16 C21 . 124.0(3) yes
C16 . C17 C18 . 121.2(3) yes
C16 . C17 H171 . 121.2 no
C18 . C17 H171 . 117.6 no
C17 . C18 C19 . 118.5(2) yes
C17 . C18 O20 . 120.8(2) yes
C19 . C18 O20 . 120.7(2) yes
C18 . C19 C13 . 121.1(2) yes
C18 . C19 H191 . 118.8 no
C13 . C19 H191 . 120.0 no
C16 . C21 C22 . 109.8(2) yes
C16 . C21 H212 . 106.9 no
C22 . C21 H212 . 111.4 no
C16 . C21 H211 . 108.7 no
C22 . C21 H211 . 109.3 no
H212 . C21 H211 . 110.6 no
C21 . C22 C23 . 120.8(2) yes
C21 . C22 C50 . 121.3(3) yes
C23 . C22 C50 . 117.8(3) yes
C22 . C23 O24 . 118.3(2) yes
C22 . C23 C47 . 122.2(2) yes
O24 . C23 C47 . 119.5(2) yes
C23 . O24 C25 . 111.75(18) yes
O24 . C25 C26 . 109.9(2) yes
O24 . C25 H251 . 108.2 no
C26 . C25 H251 . 108.7 no
O24 . C25 H252 . 108.8 no
C26 . C25 H252 . 109.6 no
H251 . C25 H252 . 111.6 no
C25 . C26 O27 . 110.5(2) yes
C25 . C26 H261 . 107.9 no
O27 . C26 H261 . 108.8 no
C25 . C26 H262 . 110.7 no
O27 . C26 H262 . 110.2 no
H261 . C26 H262 . 108.7 no
C26 . O27 C28 . 112.0(2) yes
O27 . C28 C29 . 108.6(2) yes
O27 . C28 H281 . 109.8 no
C29 . C28 H281 . 107.5 no
O27 . C28 H282 . 111.4 no
C29 . C28 H282 . 109.5 no
H281 . C28 H282 . 110.0 no
C28 . C29 N30 . 113.2(2) yes
C28 . C29 H292 . 107.8 no
N30 . C29 H292 . 109.5 no
C28 . C29 H291 . 108.0 no
N30 . C29 H291 . 108.2 no
H292 . C29 H291 . 110.1 no
C29 . N30 C31 . 120.4(2) yes
C29 . N30 H301 . 119.5 no
C31 . N30 H301 . 120.1 no
N30 . C31 O32 . 121.5(3) yes
N30 . C31 C33 . 117.9(2) yes
O32 . C31 C33 . 120.7(3) yes
C31 . C33 C34 . 122.5(3) yes
C31 . C33 C46 . 117.7(3) yes
C34 . C33 C46 . 119.7(3) yes
C33 . C34 C35 . 120.2(3) yes
C33 . C34 H341 . 119.9 no
C35 . C34 H341 . 119.9 no
C34 . C35 C36 . 122.1(3) yes
C34 . C35 C44 . 119.4(3) yes
C36 . C35 C44 . 118.4(2) yes
C35 . C36 O37 . 120.3(3) yes
C35 . C36 N38 . 118.6(2) yes
O37 . C36 N38 . 121.1(3) yes
C36 . N38 C39 . 120.9(2) yes
C36 . N38 H381 . 120.3 no
C39 . N38 H381 . 118.8 no
N38 . C39 C40 . 113.8(3) yes
N38 . C39 H391 . 109.7 no
C40 . C39 H391 . 109.6 no
N38 . C39 H392 . 106.5 no
C40 . C39 H392 . 107.8 no
H391 . C39 H392 . 109.4 no
C39 . C40 O41 . 108.1(2) yes
C39 . C40 H401 . 111.0 no
O41 . C40 H401 . 108.1 no
C39 . C40 H402 . 109.9 no
O41 . C40 H402 . 108.5 no
H401 . C40 H402 . 111.1 no
C40 . O41 C42 . 112.1(2) yes
O41 . C42 C43 . 109.8(2) yes
O41 . C42 H421 . 109.7 no
C43 . C42 H421 . 106.3 no
O41 . C42 H422 . 110.6 no
C43 . C42 H422 . 110.2 no
H421 . C42 H422 . 110.1 no
C42 . C43 O5 . 108.4(2) yes
C42 . C43 H432 . 109.5 no
O5 . C43 H432 . 107.9 no
C42 . C43 H431 . 110.4 no
O5 . C43 H431 . 109.6 no
H432 . C43 H431 . 110.9 no
C35 . C44 C45 . 120.6(3) yes
C35 . C44 H441 . 118.8 no
C45 . C44 H441 . 120.6 no
C44 . C45 C46 . 120.0(3) yes
C44 . C45 H451 . 119.3 no
C46 . C45 H451 . 120.7 no
C33 . C46 C45 . 120.2(3) yes
C33 . C46 H461 . 119.0 no
C45 . C46 H461 . 120.9 no
C23 . C47 C48 . 117.9(3) yes
C23 . C47 C51 . 122.1(2) yes
C48 . C47 C51 . 119.9(3) yes
C47 . C48 C49 . 121.2(3) yes
C47 . C48 H481 . 119.2 no
C49 . C48 H481 . 119.5 no
C48 . C49 C50 . 119.8(3) yes
C48 . C49 H491 . 119.8 no
C50 . C49 H491 . 120.4 no
C22 . C50 C49 . 121.0(3) yes
C22 . C50 H501 . 120.4 no
C49 . C50 H501 . 118.6 no
C47 . C51 C52 . 110.6(2) yes
C47 . C51 H511 . 110.3 no
C52 . C51 H511 . 109.6 no
C47 . C51 H512 . 109.0 no
C52 . C51 H512 . 108.3 no
H511 . C51 H512 . 109.0 no
C51 . C52 C53 . 116.0(2) yes
C51 . C52 C59 . 124.9(2) yes
C53 . C52 C59 . 119.2(2) yes
C52 . C53 O54 . 121.1(2) yes
C52 . C53 C55 . 117.9(2) yes
O54 . C53 C55 . 121.0(2) yes
C53 . C55 C56 . 115.1(2) yes
C53 . C55 C57 . 119.3(2) yes
C56 . C55 C57 . 125.6(2) yes
C7 . C56 C55 . 110.7(2) yes
C7 . C56 H562 . 109.0 no
C55 . C56 H562 . 108.8 no
C7 . C56 H561 . 108.8 no
C55 . C56 H561 . 109.8 no
H562 . C56 H561 . 109.7 no
C55 . C57 C58 . 121.9(3) yes
C55 . C57 H571 . 119.7 no
C58 . C57 H571 . 118.4 no
C57 . C58 C59 . 117.2(2) yes
C57 . C58 O60 . 121.4(3) yes
C59 . C58 O60 . 121.4(2) yes
C58 . C59 C52 . 122.3(2) yes
C58 . C59 H591 . 118.1 no
C52 . C59 H591 . 119.6 no
Cl63 2_766 C60 C60 2_766 64.6(3) yes
Cl63 2_766 C60 Cl61 2_766 154.1(3) yes
C60 2_766 C60 Cl61 2_766 90.6(3) yes
Cl61 2_766 C60 Cl61 . 130.1(2) yes
Cl63 2_766 C60 Cl62 . 92.65(15) yes
C60 2_766 C60 Cl62 . 120.2(3) yes
Cl61 2_766 C60 Cl62 . 93.6(3) yes
Cl61 . C60 Cl62 . 110.17(10) yes
Cl63 2_766 C60 Cl63 . 135.64(15) yes
C60 2_766 C60 Cl63 . 71.1(2) yes
Cl61 . C60 Cl63 . 110.12(10) yes
Cl62 . C60 Cl63 . 109.91(10) yes
Cl63 2_766 C60 H601 . 98.5 no
C60 2_766 C60 H601 . 128.0 no
Cl61 2_766 C60 H601 . 103.3 no
Cl61 . C60 H601 . 109.0 no
Cl62 . C60 H601 . 108.8 no
Cl63 . C60 H601 . 108.8 no
Cl62 2_766 Cl61 C60 . 86.55(13) yes
Cl62 2_766 Cl61 H601 2_766 71.3 no
C60 . Cl61 H601 2_766 75.2 no
Cl62 2_766 Cl61 C60 2_766 54.5(2) yes
C60 . Cl61 C60 2_766 49.9(2) yes
Cl61 2_766 Cl62 Cl63 2_766 75.11(11) yes
C60 . Cl62 Cl63 2_766 45.27(10) yes
C60 . Cl63 Cl62 2_766 73.74(9) yes
C71 . C70 H701 . 108.7 no
C71 . C70 H702 . 110.6 no
H701 . C70 H702 . 109.5 no
C71 . C70 H703 . 109.1 no
H701 . C70 H703 . 109.5 no
H702 . C70 H703 . 109.5 no
C70 . C71 N72 . 173.9(14) yes

loop_
_geom_bond_atom_site_label_1
_geom_bond_atom_site_label_2
_geom_bond_site_symmetry_2
_geom_bond_distance
_geom_bond_publ_flag
C1 Cl2 . 1.758(11) yes
C1 Cl3 . 1.763(8) yes
C1 Cl4 . 1.762(7) yes
C1 H11 . 0.969 no
O5 C6 . 1.394(3) yes
O5 C43 . 1.442(3) yes
C6 C7 . 1.392(4) yes
C6 C11 . 1.398(4) yes
C7 C8 . 1.397(4) yes
C7 C56 . 1.514(4) yes
C8 C9 . 1.384(4) yes
C8 H81 . 0.957 no
C9 C10 . 1.380(4) yes
C9 H91 . 0.957 no
C10 C11 . 1.393(4) yes
C10 H101 . 0.926 no
C11 C12 . 1.514(4) yes
C12 C13 . 1.510(4) yes
C12 H121 . 0.971 no
C12 H122 . 0.999 no
C13 C14 . 1.492(4) yes
C13 C19 . 1.341(4) yes
C14 O15 . 1.226(3) yes
C14 C16 . 1.491(4) yes
C16 C17 . 1.335(4) yes
C16 C21 . 1.512(4) yes
C17 C18 . 1.474(4) yes
C17 H171 . 0.946 no
C18 C19 . 1.466(4) yes
C18 O20 . 1.235(3) yes
C19 H191 . 0.951 no
C21 C22 . 1.513(4) yes
C21 H212 . 0.972 no
C21 H211 . 0.977 no
C22 C23 . 1.397(4) yes
C22 C50 . 1.394(4) yes
C23 O24 . 1.392(3) yes
C23 C47 . 1.392(4) yes
O24 C25 . 1.434(3) yes
C25 C26 . 1.482(4) yes
C25 H251 . 0.984 no
C25 H252 . 0.978 no
C26 O27 . 1.430(3) yes
C26 H261 . 0.982 no
C26 H262 . 0.984 no
O27 C28 . 1.428(3) yes
C28 C29 . 1.512(4) yes
C28 H281 . 0.985 no
C28 H282 . 0.980 no
C29 N30 . 1.457(3) yes
C29 H292 . 0.968 no
C29 H291 . 0.973 no
N30 C31 . 1.350(4) yes
N30 H301 . 0.886 no
C31 O32 . 1.227(3) yes
C31 C33 . 1.500(4) yes
C33 C34 . 1.390(4) yes
C33 C46 . 1.394(4) yes
C34 C35 . 1.398(4) yes
C34 H341 . 0.937 no
C35 C36 . 1.502(4) yes
C35 C44 . 1.386(4) yes
C36 O37 . 1.239(3) yes
C36 N38 . 1.339(4) yes
N38 C39 . 1.458(4) yes
N38 H381 . 0.850 no
C39 C40 . 1.506(4) yes
C39 H391 . 0.968 no
C39 H392 . 0.970 no
C40 O41 . 1.433(3) yes
C40 H401 . 0.967 no
C40 H402 . 0.978 no
O41 C42 . 1.417(4) yes
C42 C43 . 1.499(4) yes
C42 H421 . 0.987 no
C42 H422 . 0.993 no
C43 H432 . 0.989 no
C43 H431 . 0.987 no
C44 C45 . 1.385(5) yes
C44 H441 . 0.919 no
C45 C46 . 1.385(4) yes
C45 H451 . 0.957 no
C46 H461 . 0.935 no
C47 C48 . 1.391(4) yes
C47 C51 . 1.515(4) yes
C48 C49 . 1.381(4) yes
C48 H481 . 0.940 no
C49 C50 . 1.383(4) yes
C49 H491 . 0.941 no
C50 H501 . 0.944 no
C51 C52 . 1.505(4) yes
C51 H511 . 0.977 no
C51 H512 . 0.996 no
C52 C53 . 1.498(3) yes
C52 C59 . 1.335(4) yes
C53 O54 . 1.215(3) yes
C53 C55 . 1.502(4) yes
C55 C56 . 1.509(4) yes
C55 C57 . 1.331(4) yes
C56 H562 . 0.971 no
C56 H561 . 0.994 no
C57 C58 . 1.478(4) yes
C57 H571 . 0.928 no
C58 C59 . 1.464(4) yes
C58 O60 . 1.228(3) yes
C59 H591 . 0.941 no
C60 Cl63 2_766 1.843(5) yes
C60 C60 2_766 1.363(5) yes
C60 Cl61 2_766 1.131(5) yes
C60 Cl61 . 1.781(4) yes
C60 Cl62 . 1.739(3) yes
C60 Cl63 . 1.761(4) yes
C60 H601 . 0.950 no
Cl61 Cl62 2_766 2.133(4) yes
Cl61 H601 2_766 1.635 no
Cl62 Cl63 2_766 2.592(4) yes
C70 C71 . 1.427(8) yes
C70 H701 . 0.950 no
C70 H702 . 0.950 no
C70 H703 . 0.950 no
C71 N72 . 1.116(17) yes

loop_
_geom_hbond_atom_site_label_D
_geom_hbond_atom_site_label_H
_geom_hbond_atom_site_label_A
_geom_hbond_site_symmetry_A
_geom_hbond_angle_DHA
_geom_hbond_distance_DH
_geom_hbond_distance_HA
_geom_hbond_distance_DA
_geom_hbond_publ_flag
C1 H11 O15 2_766 146 0.97 2.19 3.046(5) yes
C17 H171 O27 . 158 0.95 2.47 3.365(5) yes
C19 H191 O41 . 158 0.95 2.47 3.368(5) yes
C34 H341 O20 . 159 0.94 2.35 3.246(5) yes
C56 H562 O32 1_565 147 0.97 2.49 3.351(5) yes
C59 H591 O37 1_556 153 0.94 2.46 3.330(5) yes
N38 H381 O20 . 171 0.85 2.37 3.216(5) yes
N30 H301 O20 . 170 0.89 2.32 3.200(5) yes
C70 H702 O15 2_766 138 0.95 2.51 3.282(5) yes
C60 H601 N72 . 147 0.95 2.47 3.307(5) yes
